data_1554389
loop_
_publ_author_name
'Li, Jia'
'Luo, Man'
'Sheng, Xingchao'
'Hua, Haiming'
'Yao, Weiwei'
'Pullarkat, Sumod A.'
'Xu, Li'
'Ma, Mengtao'

_publ_section_title
;
 Unsymmetrical \b-diketiminate magnesium(i) complexes: syntheses and
 application in catalytic hydroboration of alkyne, nitrile and carbonyl
 compounds
;
_journal_issue 24
_journal_name_full 'Organic Chemistry Frontiers'
_journal_page_first 3538
_journal_paper_doi 10.1039/C8QO00720A
_journal_volume 5
_journal_year 2018
_chemical_formula_moiety 'C68 H96 B2 Mg2 N4 O6'
_chemical_formula_sum 'C68 H96 B2 Mg2 N4 O6'
_chemical_formula_weight 1135.73
_space_group_crystal_system tetragonal
_space_group_IT_number 81
_space_group_name_Hall 'P -4'
_space_group_name_H-M_alt 'P -4'
_atom_sites_solution_hydrogens geom
_audit_creation_method SHELXL-2014/7
_audit_update_record
;
2018-01-02 deposited with the CCDC.
2018-11-06 downloaded from the CCDC.
;
_cell_angle_alpha 90
_cell_angle_beta 90
_cell_angle_gamma 90
_cell_formula_units_Z 2
_cell_length_a 13.2295(8)
_cell_length_b 13.2295(8)
_cell_length_c 19.2267(13)
_cell_measurement_reflns_used 7039
_cell_measurement_temperature 140(2)
_cell_measurement_theta_max 27.0425
_cell_measurement_theta_min 2.4215
_cell_volume 3365.1(4)
_computing_structure_refinement 'SHELXL-2014/7 (Sheldrick, 2014)'
_diffrn_ambient_temperature 140(2)
_diffrn_measured_fraction_theta_full 0.999
_diffrn_measured_fraction_theta_max 0.999
_diffrn_measurement_device_type 'BRUKER D8 VENTURE PHOTON'
_diffrn_measurement_method 'PHI AND OMEGA SCANS'
_diffrn_radiation_type MoK\a
_diffrn_radiation_wavelength 0.71073
_diffrn_reflns_av_R_equivalents 0.1555
_diffrn_reflns_av_unetI/netI 0.1597
_diffrn_reflns_Laue_measured_fraction_full 0.999
_diffrn_reflns_Laue_measured_fraction_max 0.999
_diffrn_reflns_limit_h_max 17
_diffrn_reflns_limit_h_min -17
_diffrn_reflns_limit_k_max 17
_diffrn_reflns_limit_k_min -15
_diffrn_reflns_limit_l_max 24
_diffrn_reflns_limit_l_min -24
_diffrn_reflns_number 52207
_diffrn_reflns_point_group_measured_fraction_full 0.999
_diffrn_reflns_point_group_measured_fraction_max 0.999
_diffrn_reflns_theta_full 25.242
_diffrn_reflns_theta_max 27.470
_diffrn_reflns_theta_min 2.118
_diffrn_source 'FINE-FOCUS SEALED TUBE'
_exptl_absorpt_coefficient_mu 0.087
_exptl_crystal_colour colorless
_exptl_crystal_density_diffrn 1.121
_exptl_crystal_description block
_exptl_crystal_F_000 1228
_exptl_crystal_size_max 0.15
_exptl_crystal_size_mid 0.1
_exptl_crystal_size_min 0.1
_refine_diff_density_max 0.430
_refine_diff_density_min -0.215
_refine_diff_density_rms 0.052
_refine_ls_abs_structure_details
;
 Flack x determined using 1569 quotients [(I+)-(I-)]/[(I+)+(I-)]
 (Parsons, Flack and Wagner, Acta Cryst. B69 (2013) 249-259).
;
_refine_ls_abs_structure_Flack 0.23(14)
_refine_ls_extinction_method none
_refine_ls_goodness_of_fit_ref 0.886
_refine_ls_hydrogen_treatment constr
_refine_ls_matrix_type full
_refine_ls_number_parameters 382
_refine_ls_number_reflns 7718
_refine_ls_number_restraints 0
_refine_ls_restrained_S_all 0.886
_refine_ls_R_factor_all 0.1547
_refine_ls_R_factor_gt 0.0647
_refine_ls_shift/su_max 0.023
_refine_ls_shift/su_mean 0.001
_refine_ls_structure_factor_coef Fsqd
_refine_ls_weighting_details 'w=1/[\s^2^(Fo^2^)+(0.1000P)^2^] where P=(Fo^2^+2Fc^2^)/3'
_refine_ls_weighting_scheme calc
_refine_ls_wR_factor_gt 0.1293
_refine_ls_wR_factor_ref 0.1641
_reflns_Friedel_coverage 0.935
_reflns_Friedel_fraction_full 1.000
_reflns_Friedel_fraction_max 0.999
_reflns_number_gt 4466
_reflns_number_total 7725
_reflns_threshold_expression 'I > 2\s(I)'
_cod_data_source_file c8qo00720a2.cif
_cod_data_source_block 12345_a_CCDC1
_cod_original_cell_volume 3365.1(5)
_cod_database_code 1554389
_shelx_shelxl_version_number 2014/7
_shelx_space_group_comment
;
The symmetry employed for this shelxl refinement is uniquely defined
by the following loop, which should always be used as a source of
symmetry information in preference to the above space-group names.
They are only intended as comments.
;

loop_
_space_group_symop_operation_xyz
'x, y, z'
'-x, -y, z'
'y, -x, -z'
'-y, x, -z'

loop_
_atom_site_label
_atom_site_type_symbol
_atom_site_fract_x
_atom_site_fract_y
_atom_site_fract_z
_atom_site_U_iso_or_equiv
_atom_site_adp_type
_atom_site_occupancy
_atom_site_site_symmetry_order
_atom_site_calc_flag
_atom_site_refinement_flags_posn
_atom_site_refinement_flags_adp
Mg1 Mg 0.07230(11) 0.41224(11) 0.24201(8) 0.0149(4) Uani 1 1 d . .
C1 C 0.2182(5) 0.1909(4) 0.1050(3) 0.0319(13) Uani 1 1 d . .
H1A H 0.1790 0.2069 0.0632 0.048 Uiso 1 1 calc R U
H1B H 0.2173 0.1177 0.1129 0.048 Uiso 1 1 calc R U
H1C H 0.2882 0.2136 0.0988 0.048 Uiso 1 1 calc R U
O1 O 0.0766(2) 0.5614(2) 0.24080(15) 0.0173(7) Uani 1 1 d . .
B1 B 0.1424(4) 0.6349(4) 0.2265(3) 0.0190(13) Uani 1 1 d . .
N1 N 0.1544(3) 0.3430(3) 0.1646(2) 0.0191(9) Uani 1 1 d . .
N2 N 0.1191(3) 0.3086(3) 0.3152(2) 0.0174(9) Uani 1 1 d . .
O2 O 0.2454(2) 0.6270(2) 0.23250(18) 0.0262(8) Uani 1 1 d . .
C2 C 0.1721(4) 0.2443(4) 0.1673(3) 0.0201(11) Uani 1 1 d . .
O3 O 0.1121(3) 0.7284(3) 0.20256(19) 0.0294(9) Uani 1 1 d . .
C3 C 0.1552(4) 0.1842(4) 0.2263(3) 0.0218(12) Uani 1 1 d . .
H3 H 0.1545 0.1133 0.2184 0.026 Uiso 1 1 calc R U
C4 C 0.1392(4) 0.2141(3) 0.2954(3) 0.0205(11) Uani 1 1 d . .
C6 C 0.1276(4) 0.3312(4) 0.3884(3) 0.0223(11) Uani 1 1 d . .
C5 C 0.1523(5) 0.1313(4) 0.3483(3) 0.0393(15) Uani 1 1 d . .
H5A H 0.1582 0.0661 0.3244 0.059 Uiso 1 1 calc R U
H5B H 0.0935 0.1301 0.3793 0.059 Uiso 1 1 calc R U
H5C H 0.2136 0.1439 0.3756 0.059 Uiso 1 1 calc R U
C9 C 0.1483(5) 0.3822(4) 0.5276(3) 0.0347(14) Uani 1 1 d . .
H9 H 0.1550 0.4005 0.5752 0.042 Uiso 1 1 calc R U
C8 C 0.2309(4) 0.3856(4) 0.4842(3) 0.0321(14) Uani 1 1 d . .
H8 H 0.2947 0.4053 0.5025 0.038 Uiso 1 1 calc R U
C7 C 0.2230(4) 0.3608(4) 0.4141(3) 0.0254(12) Uani 1 1 d . .
C10 C 0.0565(4) 0.3525(4) 0.5020(3) 0.0311(13) Uani 1 1 d . .
H10 H 0.0001 0.3500 0.5325 0.037 Uiso 1 1 calc R U
C11 C 0.0433(4) 0.3260(4) 0.4326(3) 0.0228(12) Uani 1 1 d . .
C12 C -0.0594(4) 0.2906(4) 0.4082(3) 0.0269(12) Uani 1 1 d . .
H12 H -0.0542 0.2736 0.3576 0.032 Uiso 1 1 calc R U
C13 C -0.1376(4) 0.3750(4) 0.4164(3) 0.0363(14) Uani 1 1 d . .
H13A H -0.1163 0.4341 0.3895 0.054 Uiso 1 1 calc R U
H13B H -0.1433 0.3934 0.4656 0.054 Uiso 1 1 calc R U
H13C H -0.2033 0.3514 0.3994 0.054 Uiso 1 1 calc R U
C14 C -0.0938(5) 0.1959(5) 0.4469(3) 0.0444(16) Uani 1 1 d . .
H14A H -0.1569 0.1711 0.4264 0.067 Uiso 1 1 calc R U
H14B H -0.1049 0.2123 0.4960 0.067 Uiso 1 1 calc R U
H14C H -0.0416 0.1436 0.4431 0.067 Uiso 1 1 calc R U
C15 C 0.3163(4) 0.3650(5) 0.3679(3) 0.0375(15) Uani 1 1 d . .
H15 H 0.2954 0.3421 0.3205 0.045 Uiso 1 1 calc R U
C16 C 0.3575(5) 0.4693(6) 0.3607(5) 0.067(2) Uani 1 1 d . .
H16A H 0.4197 0.4673 0.3329 0.100 Uiso 1 1 calc R U
H16B H 0.3725 0.4968 0.4068 0.100 Uiso 1 1 calc R U
H16C H 0.3076 0.5123 0.3374 0.100 Uiso 1 1 calc R U
C17 C 0.3979(6) 0.2931(6) 0.3930(5) 0.079(3) Uani 1 1 d . .
H17A H 0.3686 0.2260 0.4006 0.118 Uiso 1 1 calc R U
H17B H 0.4265 0.3184 0.4367 0.118 Uiso 1 1 calc R U
H17C H 0.4514 0.2886 0.3578 0.118 Uiso 1 1 calc R U
C18 C 0.1907(4) 0.3968(3) 0.1048(3) 0.0222(12) Uani 1 1 d . .
C19 C 0.2890(4) 0.4365(4) 0.1062(3) 0.0288(13) Uani 1 1 d . .
C20 C 0.3230(5) 0.4907(4) 0.0489(3) 0.0400(16) Uani 1 1 d . .
H20 H 0.3894 0.5179 0.0492 0.048 Uiso 1 1 calc R U
C21 C 0.2627(6) 0.5054(4) -0.0075(4) 0.0473(18) Uani 1 1 d . .
H21 H 0.2867 0.5442 -0.0456 0.057 Uiso 1 1 calc R U
C22 C 0.1676(5) 0.4645(4) -0.0096(3) 0.0415(16) Uani 1 1 d . .
H22 H 0.1272 0.4736 -0.0499 0.050 Uiso 1 1 calc R U
C23 C 0.1290(4) 0.4092(4) 0.0470(3) 0.0307(13) Uani 1 1 d . .
C24 C 0.0249(5) 0.3634(5) 0.0450(3) 0.0433(16) Uani 1 1 d . .
H24A H -0.0054 0.3751 -0.0008 0.065 Uiso 1 1 calc R U
H24B H -0.0174 0.3947 0.0809 0.065 Uiso 1 1 calc R U
H24C H 0.0296 0.2905 0.0537 0.065 Uiso 1 1 calc R U
C25 C 0.3568(4) 0.4200(4) 0.1683(3) 0.0373(14) Uani 1 1 d . .
H25A H 0.4245 0.4462 0.1581 0.056 Uiso 1 1 calc R U
H25B H 0.3611 0.3475 0.1785 0.056 Uiso 1 1 calc R U
H25C H 0.3288 0.4555 0.2087 0.056 Uiso 1 1 calc R U
C26 C 0.2876(4) 0.7267(4) 0.2203(3) 0.0313(13) Uani 1 1 d . .
C27 C 0.3869(5) 0.7144(5) 0.1830(4) 0.0522(18) Uani 1 1 d . .
H27A H 0.3756 0.6800 0.1385 0.078 Uiso 1 1 calc R U
H27B H 0.4330 0.6740 0.2116 0.078 Uiso 1 1 calc R U
H27C H 0.4167 0.7810 0.1744 0.078 Uiso 1 1 calc R U
C28 C 0.3068(5) 0.7737(5) 0.2911(3) 0.0482(17) Uani 1 1 d . .
H28A H 0.3475 0.7274 0.3193 0.072 Uiso 1 1 calc R U
H28B H 0.2421 0.7863 0.3143 0.072 Uiso 1 1 calc R U
H28C H 0.3431 0.8377 0.2852 0.072 Uiso 1 1 calc R U
C29 C 0.1896(6) 0.8912(5) 0.1923(5) 0.067(2) Uani 1 1 d . .
H29A H 0.2500 0.9280 0.1773 0.100 Uiso 1 1 calc R U
H29B H 0.1793 0.9013 0.2423 0.100 Uiso 1 1 calc R U
H29C H 0.1306 0.9164 0.1668 0.100 Uiso 1 1 calc R U
C30 C 0.2030(4) 0.7805(4) 0.1776(3) 0.0370(14) Uani 1 1 d . .
C31 C 0.2115(6) 0.7604(6) 0.0999(3) 0.058(2) Uani 1 1 d . .
H31A H 0.1524 0.7885 0.0761 0.087 Uiso 1 1 calc R U
H31B H 0.2146 0.6873 0.0918 0.087 Uiso 1 1 calc R U
H31C H 0.2730 0.7923 0.0819 0.087 Uiso 1 1 calc R U
C32 C 0.4605(4) 0.0342(5) 0.1903(3) 0.0448(16) Uani 1 1 d . .
H32 H 0.4336 0.0578 0.1474 0.054 Uiso 1 1 calc R U
C33 C 0.4211(5) 0.0679(4) 0.2514(4) 0.0438(15) Uani 1 1 d . .
H33 H 0.3665 0.1145 0.2512 0.053 Uiso 1 1 calc R U
C34 C 0.4605(4) 0.0347(4) 0.3135(3) 0.0394(15) Uani 1 1 d . .
H34 H 0.4338 0.0590 0.3562 0.047 Uiso 1 1 calc R U

loop_
_atom_site_aniso_label
_atom_site_aniso_U_11
_atom_site_aniso_U_22
_atom_site_aniso_U_33
_atom_site_aniso_U_23
_atom_site_aniso_U_13
_atom_site_aniso_U_12
Mg1 0.0147(8) 0.0151(8) 0.0150(8) 0.0008(7) 0.0007(6) 0.0015(6)
C1 0.050(4) 0.022(3) 0.023(3) 0.000(2) 0.003(3) 0.014(3)
O1 0.0178(17) 0.0161(17) 0.0180(17) -0.0001(14) -0.0001(14) -0.0024(14)
B1 0.022(3) 0.016(3) 0.018(3) -0.002(2) 0.001(2) 0.002(2)
N1 0.019(2) 0.020(2) 0.018(2) 0.0030(18) 0.0023(18) 0.0044(17)
N2 0.018(2) 0.018(2) 0.016(2) 0.0020(17) -0.0001(17) 0.0032(17)
O2 0.0177(18) 0.0257(19) 0.035(2) 0.0008(16) 0.0007(15) -0.0067(14)
C2 0.021(3) 0.021(3) 0.018(3) -0.001(2) -0.004(2) 0.005(2)
O3 0.027(2) 0.0209(19) 0.040(2) 0.0021(17) -0.0040(17) -0.0026(15)
C3 0.029(3) 0.013(2) 0.023(3) 0.002(2) 0.004(2) 0.001(2)
C4 0.020(3) 0.020(3) 0.021(3) 0.006(2) 0.000(2) 0.001(2)
C6 0.026(3) 0.020(3) 0.020(3) 0.002(2) -0.002(2) 0.009(2)
C5 0.063(4) 0.025(3) 0.029(3) 0.006(2) 0.002(3) 0.013(3)
C9 0.051(4) 0.034(3) 0.020(3) -0.006(2) -0.006(3) 0.009(3)
C8 0.037(3) 0.028(3) 0.032(4) 0.001(2) -0.017(3) 0.007(2)
C7 0.028(3) 0.026(3) 0.022(3) 0.001(2) -0.005(2) 0.011(2)
C10 0.043(3) 0.033(3) 0.018(3) 0.005(2) 0.004(3) 0.014(3)
C11 0.029(3) 0.021(3) 0.018(3) 0.004(2) 0.002(2) 0.005(2)
C12 0.025(3) 0.033(3) 0.023(3) 0.001(2) 0.007(2) 0.000(2)
C13 0.030(3) 0.041(4) 0.038(4) -0.003(3) 0.003(3) 0.008(3)
C14 0.046(4) 0.044(4) 0.043(4) 0.010(3) 0.006(3) -0.006(3)
C15 0.026(3) 0.055(4) 0.032(4) 0.001(3) -0.009(3) -0.005(3)
C16 0.044(4) 0.055(5) 0.101(7) 0.006(4) 0.021(4) -0.003(4)
C17 0.060(5) 0.080(6) 0.097(7) 0.008(5) 0.029(5) 0.032(4)
C18 0.032(3) 0.017(2) 0.018(3) 0.001(2) 0.009(2) 0.010(2)
C19 0.035(3) 0.019(3) 0.032(3) -0.002(2) 0.017(3) 0.002(2)
C20 0.052(4) 0.029(3) 0.040(4) -0.002(3) 0.021(3) -0.001(3)
C21 0.075(5) 0.027(3) 0.040(4) 0.003(3) 0.033(4) 0.008(3)
C22 0.068(5) 0.036(3) 0.021(3) 0.005(3) 0.010(3) 0.020(3)
C23 0.043(3) 0.027(3) 0.022(3) 0.006(2) 0.008(3) 0.014(3)
C24 0.045(4) 0.056(4) 0.028(3) 0.006(3) -0.007(3) 0.013(3)
C25 0.028(3) 0.036(3) 0.048(4) -0.003(3) 0.006(3) -0.005(3)
C26 0.026(3) 0.031(3) 0.037(3) -0.001(3) 0.002(2) -0.014(2)
C27 0.039(4) 0.064(5) 0.054(5) -0.008(4) 0.011(3) -0.017(3)
C28 0.054(4) 0.050(4) 0.041(4) -0.008(3) -0.004(3) -0.024(3)
C29 0.070(5) 0.028(4) 0.102(7) 0.010(4) -0.011(5) -0.013(3)
C30 0.035(3) 0.027(3) 0.049(4) 0.007(3) -0.001(3) -0.018(3)
C31 0.054(4) 0.084(5) 0.036(4) 0.016(4) -0.001(3) -0.034(4)
C32 0.038(4) 0.059(4) 0.038(4) 0.016(3) -0.004(3) -0.016(3)
C33 0.036(3) 0.033(3) 0.063(5) 0.010(3) 0.010(3) 0.000(3)
C34 0.044(4) 0.037(3) 0.037(4) -0.005(3) 0.015(3) -0.010(3)

loop_
_atom_type_symbol
_atom_type_description
_atom_type_scat_dispersion_real
_atom_type_scat_dispersion_imag
_atom_type_scat_source
C C 0.0033 0.0016 'International Tables Vol C Tables 4.2.6.8 and 6.1.1.4'
H H 0.0000 0.0000 'International Tables Vol C Tables 4.2.6.8 and 6.1.1.4'
B B 0.0013 0.0007 'International Tables Vol C Tables 4.2.6.8 and 6.1.1.4'
N N 0.0061 0.0033 'International Tables Vol C Tables 4.2.6.8 and 6.1.1.4'
O O 0.0106 0.0060 'International Tables Vol C Tables 4.2.6.8 and 6.1.1.4'
Mg Mg 0.0486 0.0363 'International Tables Vol C Tables 4.2.6.8 and 6.1.1.4'

loop_
_geom_angle_atom_site_label_1
_geom_angle_atom_site_label_2
_geom_angle_atom_site_label_3
_geom_angle
_geom_angle_site_symmetry_1
_geom_angle_site_symmetry_3
O1 Mg1 O1 81.61(14) . 2_565
O1 Mg1 N1 114.93(15) . .
O1 Mg1 N1 126.09(16) 2_565 .
O1 Mg1 N2 131.69(16) . .
O1 Mg1 N2 114.81(15) 2_565 .
N1 Mg1 N2 92.21(16) . .
O1 Mg1 Mg1 41.13(9) . 2_565
O1 Mg1 Mg1 40.50(9) 2_565 2_565
N1 Mg1 Mg1 132.80(11) . 2_565
N2 Mg1 Mg1 134.83(12) . 2_565
C2 C1 H1A 109.5 . .
C2 C1 H1B 109.5 . .
H1A C1 H1B 109.5 . .
C2 C1 H1C 109.5 . .
H1A C1 H1C 109.5 . .
H1B C1 H1C 109.5 . .
B1 O1 Mg1 138.5(3) . .
B1 O1 Mg1 121.3(3) . 2_565
Mg1 O1 Mg1 98.37(14) . 2_565
O1 B1 O2 125.2(4) . .
O1 B1 O3 122.2(5) . .
O2 B1 O3 112.6(4) . .
C2 N1 C18 117.4(4) . .
C2 N1 Mg1 120.2(3) . .
C18 N1 Mg1 122.3(3) . .
C4 N2 C6 117.2(4) . .
C4 N2 Mg1 119.3(3) . .
C6 N2 Mg1 123.5(3) . .
B1 O2 C26 107.5(4) . .
N1 C2 C3 124.1(4) . .
N1 C2 C1 119.9(4) . .
C3 C2 C1 115.9(4) . .
B1 O3 C30 107.0(4) . .
C4 C3 C2 129.0(4) . .
C4 C3 H3 115.5 . .
C2 C3 H3 115.5 . .
N2 C4 C3 124.4(4) . .
N2 C4 C5 120.8(5) . .
C3 C4 C5 114.7(4) . .
C11 C6 C7 120.8(5) . .
C11 C6 N2 121.2(4) . .
C7 C6 N2 117.9(4) . .
C4 C5 H5A 109.5 . .
C4 C5 H5B 109.5 . .
H5A C5 H5B 109.5 . .
C4 C5 H5C 109.5 . .
H5A C5 H5C 109.5 . .
H5B C5 H5C 109.5 . .
C10 C9 C8 119.7(5) . .
C10 C9 H9 120.1 . .
C8 C9 H9 120.1 . .
C9 C8 C7 121.3(5) . .
C9 C8 H8 119.3 . .
C7 C8 H8 119.3 . .
C8 C7 C6 118.1(5) . .
C8 C7 C15 119.7(5) . .
C6 C7 C15 122.2(5) . .
C9 C10 C11 122.0(5) . .
C9 C10 H10 119.0 . .
C11 C10 H10 119.0 . .
C10 C11 C6 118.0(5) . .
C10 C11 C12 119.3(5) . .
C6 C11 C12 122.7(4) . .
C11 C12 C14 111.8(5) . .
C11 C12 C13 110.4(4) . .
C14 C12 C13 110.3(5) . .
C11 C12 H12 108.1 . .
C14 C12 H12 108.1 . .
C13 C12 H12 108.1 . .
C12 C13 H13A 109.5 . .
C12 C13 H13B 109.5 . .
H13A C13 H13B 109.5 . .
C12 C13 H13C 109.5 . .
H13A C13 H13C 109.5 . .
H13B C13 H13C 109.5 . .
C12 C14 H14A 109.5 . .
C12 C14 H14B 109.5 . .
H14A C14 H14B 109.5 . .
C12 C14 H14C 109.5 . .
H14A C14 H14C 109.5 . .
H14B C14 H14C 109.5 . .
C16 C15 C17 110.4(6) . .
C16 C15 C7 112.7(5) . .
C17 C15 C7 111.7(5) . .
C16 C15 H15 107.2 . .
C17 C15 H15 107.2 . .
C7 C15 H15 107.2 . .
C15 C16 H16A 109.5 . .
C15 C16 H16B 109.5 . .
H16A C16 H16B 109.5 . .
C15 C16 H16C 109.5 . .
H16A C16 H16C 109.5 . .
H16B C16 H16C 109.5 . .
C15 C17 H17A 109.5 . .
C15 C17 H17B 109.5 . .
H17A C17 H17B 109.5 . .
C15 C17 H17C 109.5 . .
H17A C17 H17C 109.5 . .
H17B C17 H17C 109.5 . .
C23 C18 C19 121.1(5) . .
C23 C18 N1 120.2(5) . .
C19 C18 N1 118.8(5) . .
C20 C19 C18 118.6(6) . .
C20 C19 C25 120.6(5) . .
C18 C19 C25 120.7(5) . .
C21 C20 C19 121.1(6) . .
C21 C20 H20 119.5 . .
C19 C20 H20 119.5 . .
C20 C21 C22 120.4(6) . .
C20 C21 H21 119.8 . .
C22 C21 H21 119.8 . .
C21 C22 C23 121.1(6) . .
C21 C22 H22 119.5 . .
C23 C22 H22 119.5 . .
C18 C23 C22 117.8(6) . .
C18 C23 C24 120.7(5) . .
C22 C23 C24 121.5(6) . .
C23 C24 H24A 109.5 . .
C23 C24 H24B 109.5 . .
H24A C24 H24B 109.5 . .
C23 C24 H24C 109.5 . .
H24A C24 H24C 109.5 . .
H24B C24 H24C 109.5 . .
C19 C25 H25A 109.5 . .
C19 C25 H25B 109.5 . .
H25A C25 H25B 109.5 . .
C19 C25 H25C 109.5 . .
H25A C25 H25C 109.5 . .
H25B C25 H25C 109.5 . .
O2 C26 C27 108.3(5) . .
O2 C26 C28 107.0(4) . .
C27 C26 C28 109.0(5) . .
O2 C26 C30 102.9(4) . .
C27 C26 C30 115.1(5) . .
C28 C26 C30 113.9(5) . .
C26 C27 H27A 109.5 . .
C26 C27 H27B 109.5 . .
H27A C27 H27B 109.5 . .
C26 C27 H27C 109.5 . .
H27A C27 H27C 109.5 . .
H27B C27 H27C 109.5 . .
C26 C28 H28A 109.5 . .
C26 C28 H28B 109.5 . .
H28A C28 H28B 109.5 . .
C26 C28 H28C 109.5 . .
H28A C28 H28C 109.5 . .
H28B C28 H28C 109.5 . .
C30 C29 H29A 109.5 . .
C30 C29 H29B 109.5 . .
H29A C29 H29B 109.5 . .
C30 C29 H29C 109.5 . .
H29A C29 H29C 109.5 . .
H29B C29 H29C 109.5 . .
O3 C30 C29 107.4(5) . .
O3 C30 C31 107.4(4) . .
C29 C30 C31 111.3(6) . .
O3 C30 C26 101.6(4) . .
C29 C30 C26 115.6(5) . .
C31 C30 C26 112.6(5) . .
C30 C31 H31A 109.5 . .
C30 C31 H31B 109.5 . .
H31A C31 H31B 109.5 . .
C30 C31 H31C 109.5 . .
H31A C31 H31C 109.5 . .
H31B C31 H31C 109.5 . .
C33 C32 C32 120.2(4) . 2_655
C33 C32 H32 119.9 . .
C32 C32 H32 119.9 2_655 .
C32 C33 C34 120.1(6) . .
C32 C33 H33 120.0 . .
C34 C33 H33 120.0 . .
C33 C34 C34 119.7(4) . 2_655
C33 C34 H34 120.1 . .
C34 C34 H34 120.1 2_655 .

loop_
_geom_bond_atom_site_label_1
_geom_bond_atom_site_label_2
_geom_bond_distance
_geom_bond_site_symmetry_2
Mg1 O1 1.975(3) .
Mg1 O1 2.000(3) 2_565
Mg1 N1 2.058(4) .
Mg1 N2 2.060(4) .
Mg1 Mg1 3.009(3) 2_565
C1 C2 1.519(7) .
C1 H1A 0.9800 .
C1 H1B 0.9800 .
C1 H1C 0.9800 .
O1 B1 1.333(6) .
O1 Mg1 2.000(3) 2_565
B1 O2 1.371(6) .
B1 O3 1.380(6) .
N1 C2 1.326(6) .
N1 C18 1.435(6) .
N2 C4 1.333(6) .
N2 C6 1.445(6) .
O2 C26 1.451(6) .
C2 C3 1.405(7) .
O3 C30 1.467(6) .
C3 C4 1.402(7) .
C3 H3 0.9500 .
C4 C5 1.505(7) .
C6 C11 1.403(7) .
C6 C7 1.410(7) .
C5 H5A 0.9800 .
C5 H5B 0.9800 .
C5 H5C 0.9800 .
C9 C10 1.368(8) .
C9 C8 1.376(8) .
C9 H9 0.9500 .
C8 C7 1.392(8) .
C8 H8 0.9500 .
C7 C15 1.521(8) .
C10 C11 1.389(7) .
C10 H10 0.9500 .
C11 C12 1.512(7) .
C12 C14 1.526(8) .
C12 C13 1.531(7) .
C12 H12 1.0000 .
C13 H13A 0.9800 .
C13 H13B 0.9800 .
C13 H13C 0.9800 .
C14 H14A 0.9800 .
C14 H14B 0.9800 .
C14 H14C 0.9800 .
C15 C16 1.490(9) .
C15 C17 1.518(9) .
C15 H15 1.0000 .
C16 H16A 0.9800 .
C16 H16B 0.9800 .
C16 H16C 0.9800 .
C17 H17A 0.9800 .
C17 H17B 0.9800 .
C17 H17C 0.9800 .
C18 C23 1.389(8) .
C18 C19 1.402(8) .
C19 C20 1.388(8) .
C19 C25 1.511(8) .
C20 C21 1.359(9) .
C20 H20 0.9500 .
C21 C22 1.370(9) .
C21 H21 0.9500 .
C22 C23 1.407(8) .
C22 H22 0.9500 .
C23 C24 1.505(9) .
C24 H24A 0.9800 .
C24 H24B 0.9800 .
C24 H24C 0.9800 .
C25 H25A 0.9800 .
C25 H25B 0.9800 .
C25 H25C 0.9800 .
C26 C27 1.506(8) .
C26 C28 1.517(8) .
C26 C30 1.560(8) .
C27 H27A 0.9800 .
C27 H27B 0.9800 .
C27 H27C 0.9800 .
C28 H28A 0.9800 .
C28 H28B 0.9800 .
C28 H28C 0.9800 .
C29 C30 1.501(9) .
C29 H29A 0.9800 .
C29 H29B 0.9800 .
C29 H29C 0.9800 .
C30 C31 1.522(9) .
C31 H31A 0.9800 .
C31 H31B 0.9800 .
C31 H31C 0.9800 .
C32 C33 1.361(9) .
C32 C32 1.383(13) 2_655
C32 H32 0.9500 .
C33 C34 1.374(9) .
C33 H33 0.9500 .
C34 C34 1.392(12) 2_655
C34 H34 0.9500 .

loop_
_geom_torsion_atom_site_label_1
_geom_torsion_atom_site_label_2
_geom_torsion_atom_site_label_3
_geom_torsion_atom_site_label_4
_geom_torsion
_geom_torsion_site_symmetry_1
_geom_torsion_site_symmetry_4
Mg1 O1 B1 O2 -27.4(8) . .
Mg1 O1 B1 O2 171.9(4) 2_565 .
Mg1 O1 B1 O3 151.6(4) . .
Mg1 O1 B1 O3 -9.2(6) 2_565 .
O1 B1 O2 C26 -173.1(5) . .
O3 B1 O2 C26 7.8(6) . .
C18 N1 C2 C3 170.1(5) . .
Mg1 N1 C2 C3 -12.6(6) . .
C18 N1 C2 C1 -6.8(7) . .
Mg1 N1 C2 C1 170.5(4) . .
O1 B1 O3 C30 -167.3(5) . .
O2 B1 O3 C30 11.8(6) . .
N1 C2 C3 C4 -15.2(8) . .
C1 C2 C3 C4 161.8(5) . .
C6 N2 C4 C3 -166.1(5) . .
Mg1 N2 C4 C3 16.4(6) . .
C6 N2 C4 C5 10.4(7) . .
Mg1 N2 C4 C5 -167.1(4) . .
C2 C3 C4 N2 12.9(8) . .
C2 C3 C4 C5 -163.8(5) . .
C4 N2 C6 C11 -93.7(5) . .
Mg1 N2 C6 C11 83.7(5) . .
C4 N2 C6 C7 87.6(6) . .
Mg1 N2 C6 C7 -95.0(5) . .
C10 C9 C8 C7 1.0(8) . .
C9 C8 C7 C6 -0.5(8) . .
C9 C8 C7 C15 -179.7(5) . .
C11 C6 C7 C8 -0.5(7) . .
N2 C6 C7 C8 178.1(4) . .
C11 C6 C7 C15 178.7(5) . .
N2 C6 C7 C15 -2.7(7) . .
C8 C9 C10 C11 -0.5(8) . .
C9 C10 C11 C6 -0.5(7) . .
C9 C10 C11 C12 178.0(5) . .
C7 C6 C11 C10 1.0(7) . .
N2 C6 C11 C10 -177.6(4) . .
C7 C6 C11 C12 -177.4(5) . .
N2 C6 C11 C12 4.0(7) . .
C10 C11 C12 C14 -60.0(6) . .
C6 C11 C12 C14 118.4(5) . .
C10 C11 C12 C13 63.1(6) . .
C6 C11 C12 C13 -118.5(5) . .
C8 C7 C15 C16 -64.4(7) . .
C6 C7 C15 C16 116.4(6) . .
C8 C7 C15 C17 60.6(8) . .
C6 C7 C15 C17 -118.6(6) . .
C2 N1 C18 C23 91.4(5) . .
Mg1 N1 C18 C23 -85.8(5) . .
C2 N1 C18 C19 -88.7(6) . .
Mg1 N1 C18 C19 94.0(5) . .
C23 C18 C19 C20 1.4(7) . .
N1 C18 C19 C20 -178.4(4) . .
C23 C18 C19 C25 -178.1(5) . .
N1 C18 C19 C25 2.0(7) . .
C18 C19 C20 C21 0.0(8) . .
C25 C19 C20 C21 179.6(5) . .
C19 C20 C21 C22 -1.7(9) . .
C20 C21 C22 C23 1.9(9) . .
C19 C18 C23 C22 -1.2(7) . .
N1 C18 C23 C22 178.7(4) . .
C19 C18 C23 C24 177.9(5) . .
N1 C18 C23 C24 -2.2(7) . .
C21 C22 C23 C18 -0.5(8) . .
C21 C22 C23 C24 -179.6(5) . .
B1 O2 C26 C27 -144.9(5) . .
B1 O2 C26 C28 97.7(5) . .
B1 O2 C26 C30 -22.6(5) . .
B1 O3 C30 C29 -146.3(5) . .
B1 O3 C30 C31 93.9(6) . .
B1 O3 C30 C26 -24.5(5) . .
O2 C26 C30 O3 28.3(5) . .
C27 C26 C30 O3 145.9(5) . .
C28 C26 C30 O3 -87.1(5) . .
O2 C26 C30 C29 144.3(5) . .
C27 C26 C30 C29 -98.1(7) . .
C28 C26 C30 C29 28.8(7) . .
O2 C26 C30 C31 -86.3(5) . .
C27 C26 C30 C31 31.3(7) . .
C28 C26 C30 C31 158.3(5) . .
C32 C32 C33 C34 0.6(11) 2_655 .
C32 C33 C34 C34 -1.0(10) . 2_655
